data_1518356
loop_
_publ_author_name
'Hrib, Cristian'
'Blaurock, Steffen'
'Edelmann, Frank'

_publ_section_title
;
 Crystallization and Structure Determination of
 Fac-Triammin-Aquo-Oxalato-Cobalt (III)-Nitrate Monohydrate
;
_journal_issue 4
_journal_name_full Crystals
_journal_page_first 490
_journal_paper_doi 10.3390/cryst4040490
_journal_volume 4
_journal_year 2014
_chemical_formula_sum 'C2 H13 Co N4 O9'
_chemical_formula_weight 296.09
_chemical_name_systematic
; 
 ? 
;
_space_group_IT_number 14
_symmetry_cell_setting monoclinic
_symmetry_space_group_name_Hall '-P 2yn'
_symmetry_space_group_name_H-M 'P 1 21/n 1'
_atom_sites_solution_hydrogens geom
_atom_sites_solution_primary direct
_atom_sites_solution_secondary difmap
_audit_creation_method SHELXL-97
_cell_angle_alpha 90.00
_cell_angle_beta 105.06(3)
_cell_angle_gamma 90.00
_cell_formula_units_Z 4
_cell_length_a 7.8532(16)
_cell_length_b 10.000(2)
_cell_length_c 13.192(3)
_cell_measurement_reflns_used 437
_cell_measurement_temperature 210(2)
_cell_measurement_theta_max 28.08
_cell_measurement_theta_min 2.59
_cell_volume 1000.4(4)
_computing_cell_refinement 'Stoe CELL'
_computing_data_collection 'Stoe EXPOSE'
_computing_data_reduction 'Stoe INTEGRATE'
_computing_molecular_graphics 'Bruker SHELXTL PLUS'
_computing_publication_material 'Bruker SHELXTL PLUS'
_computing_structure_refinement 'SHELXL-97 (Sheldrick, 1997)'
_computing_structure_solution 'SHELXS-97 (Sheldrick, 1990)'
_diffrn_ambient_temperature 210(2)
_diffrn_measured_fraction_theta_full 0.988
_diffrn_measured_fraction_theta_max 0.988
_diffrn_measurement_device_type 'Stoe IPDS 1'
_diffrn_measurement_method phi-scan
_diffrn_radiation_monochromator graphite
_diffrn_radiation_source 'fine-focus sealed tube'
_diffrn_radiation_type MoK\a
_diffrn_radiation_wavelength 0.71073
_diffrn_reflns_av_R_equivalents 0.1035
_diffrn_reflns_av_sigmaI/netI 0.0922
_diffrn_reflns_limit_h_max 10
_diffrn_reflns_limit_h_min -10
_diffrn_reflns_limit_k_max 12
_diffrn_reflns_limit_k_min -13
_diffrn_reflns_limit_l_max 17
_diffrn_reflns_limit_l_min -17
_diffrn_reflns_number 9475
_diffrn_reflns_theta_full 28.08
_diffrn_reflns_theta_max 28.08
_diffrn_reflns_theta_min 2.59
_exptl_absorpt_coefficient_mu 1.764
_exptl_absorpt_correction_T_max 0.5934
_exptl_absorpt_correction_T_min 0.4239
_exptl_absorpt_correction_type multi-scan
_exptl_absorpt_process_details
;
[c.f. r.h. blessing, acta cryst. (1995), a51, 33-38]
;
_exptl_crystal_colour red
_exptl_crystal_density_diffrn 1.966
_exptl_crystal_density_method 'not measured'
_exptl_crystal_description platelet
_exptl_crystal_F_000 608
_exptl_crystal_size_max 0.40
_exptl_crystal_size_mid 0.30
_exptl_crystal_size_min 0.07
_refine_diff_density_max 0.727
_refine_diff_density_min -0.444
_refine_diff_density_rms 0.131
_refine_ls_extinction_method none
_refine_ls_goodness_of_fit_ref 0.881
_refine_ls_hydrogen_treatment mixed
_refine_ls_matrix_type full
_refine_ls_number_parameters 197
_refine_ls_number_reflns 2403
_refine_ls_number_restraints 33
_refine_ls_restrained_S_all 0.913
_refine_ls_R_factor_all 0.0793
_refine_ls_R_factor_gt 0.0525
_refine_ls_shift/su_max 0.000
_refine_ls_shift/su_mean 0.000
_refine_ls_structure_factor_coef Fsqd
_refine_ls_weighting_details 'calc w=1/[\s^2^(Fo^2^)+(0.0792P)^2^+0.0000P] where P=(Fo^2^+2Fc^2^)/3'
_refine_ls_weighting_scheme calc
_refine_ls_wR_factor_gt 0.1260
_refine_ls_wR_factor_ref 0.1327
_reflns_number_gt 1520
_reflns_number_total 2403
_reflns_threshold_expression >2sigma(I)
_cod_data_source_file IP1_167.CIF
_cod_data_source_block ip1_167
_cod_original_cell_volume 1000.4(3)
_cod_original_sg_symbol_H-M P2(1)/n
_cod_database_code 1518356

loop_
_symmetry_equiv_pos_as_xyz
'x, y, z'
'-x+1/2, y+1/2, -z+1/2'
'-x, -y, -z'
'x-1/2, -y-1/2, z-1/2'

loop_
_atom_site_label
_atom_site_type_symbol
_atom_site_fract_x
_atom_site_fract_y
_atom_site_fract_z
_atom_site_U_iso_or_equiv
_atom_site_adp_type
_atom_site_occupancy
_atom_site_symmetry_multiplicity
_atom_site_calc_flag
_atom_site_refinement_flags
Co1 Co 0.06894(6) 0.12700(6) 0.17807(5) 0.0292(2) Uani 1 1 d .
N1 N 0.1484(5) 0.0450(4) 0.3150(3) 0.0357(9) Uani 1 1 d D
H1A H 0.206(8) -0.035(5) 0.316(5) 0.07(2) Uiso 1 1 d D
H1B H 0.054(6) 0.030(7) 0.342(4) 0.07(2) Uiso 1 1 d D
H1C H 0.242(6) 0.093(5) 0.352(4) 0.056(17) Uiso 1 1 d D
N2 N -0.0755(5) 0.2511(4) 0.2317(4) 0.0394(10) Uani 1 1 d D
H2A H -0.061(9) 0.329(4) 0.205(5) 0.06(2) Uiso 1 1 d D
H2B H -0.043(6) 0.265(5) 0.300(3) 0.035(14) Uiso 1 1 d D
H2C H -0.191(4) 0.246(7) 0.208(5) 0.08(2) Uiso 1 1 d D
N3 N -0.1145(5) -0.0071(4) 0.1368(4) 0.0336(9) Uani 1 1 d D
H3A H -0.107(8) -0.040(6) 0.079(3) 0.052(17) Uiso 1 1 d D
H3B H -0.100(8) -0.076(4) 0.175(4) 0.052(17) Uiso 1 1 d D
H3C H -0.214(4) 0.023(4) 0.136(3) 0.027(12) Uiso 1 1 d D
O1 O 0.2242(4) 0.0131(3) 0.1269(3) 0.0344(7) Uani 1 1 d .
O2 O 0.2618(4) 0.2503(3) 0.2135(3) 0.0361(7) Uani 1 1 d .
O3 O 0.5005(4) 0.0091(3) 0.1136(3) 0.0420(8) Uani 1 1 d .
O4 O 0.5396(4) 0.2650(4) 0.2060(4) 0.0551(10) Uani 1 1 d .
O9 O -0.0079(4) 0.2025(4) 0.0379(3) 0.0437(8) Uani 1 1 d D
H9A H -0.112(6) 0.247(7) 0.026(6) 0.10(3) Uiso 1 1 d D
H9B H 0.062(8) 0.258(6) 0.011(5) 0.09(2) Uiso 1 1 d D
C1 C 0.3797(5) 0.0642(4) 0.1402(4) 0.0316(9) Uani 1 1 d .
C2 C 0.4007(5) 0.2051(5) 0.1917(4) 0.0377(11) Uani 1 1 d .
O8 O 0.3597(5) -0.2369(4) 0.0202(3) 0.0470(9) Uani 1 1 d D
H8A H 0.414(8) -0.162(4) 0.050(5) 0.061(19) Uiso 1 1 d D
H8B H 0.430(7) -0.282(6) -0.012(4) 0.07(2) Uiso 1 1 d D
N4 N 0.2029(4) 0.4252(3) -0.0891(2) 0.0179(6) Uani 1 1 d .
O5 O 0.2490(7) 0.3324(6) -0.0312(4) 0.0857(15) Uani 1 1 d U
O6 O 0.3028(6) 0.4898(5) -0.1283(4) 0.0737(13) Uani 1 1 d U
O7 O 0.0402(5) 0.4634(5) -0.1128(4) 0.0691(12) Uani 1 1 d U

loop_
_atom_site_aniso_label
_atom_site_aniso_U_11
_atom_site_aniso_U_22
_atom_site_aniso_U_33
_atom_site_aniso_U_23
_atom_site_aniso_U_13
_atom_site_aniso_U_12
Co1 0.0162(3) 0.0191(3) 0.0522(4) -0.0041(3) 0.0086(2) -0.0020(2)
N1 0.0236(17) 0.026(2) 0.055(2) -0.0062(17) 0.0064(16) -0.0008(14)
N2 0.0220(18) 0.030(2) 0.065(3) -0.006(2) 0.0097(18) 0.0025(15)
N3 0.0205(17) 0.023(2) 0.055(3) -0.0059(19) 0.0072(16) -0.0056(14)
O1 0.0219(13) 0.0235(16) 0.060(2) -0.0096(14) 0.0153(13) -0.0049(11)
O2 0.0206(13) 0.0196(16) 0.068(2) -0.0053(14) 0.0116(13) -0.0057(11)
O3 0.0262(15) 0.036(2) 0.066(2) -0.0096(16) 0.0171(14) -0.0018(13)
O4 0.0256(16) 0.037(2) 0.105(3) -0.0108(19) 0.0204(18) -0.0113(13)
O9 0.0307(17) 0.038(2) 0.061(2) 0.0045(16) 0.0090(15) -0.0057(14)
C1 0.0227(19) 0.024(2) 0.049(3) -0.0030(19) 0.0113(17) -0.0028(15)
C2 0.0228(19) 0.028(3) 0.062(3) -0.002(2) 0.0121(19) -0.0037(16)
O8 0.0406(19) 0.033(2) 0.069(2) 0.0024(18) 0.0170(17) 0.0013(15)
N4 0.0133(12) 0.0107(14) 0.0311(17) 0.0011(12) 0.0083(12) -0.0028(10)
O5 0.065(3) 0.087(3) 0.106(3) 0.032(3) 0.023(2) -0.004(2)
O6 0.058(2) 0.072(3) 0.100(3) 0.023(2) 0.037(2) 0.003(2)
O7 0.042(2) 0.070(3) 0.099(3) -0.002(2) 0.0244(19) 0.0053(18)

loop_
_atom_type_symbol
_atom_type_description
_atom_type_scat_dispersion_real
_atom_type_scat_dispersion_imag
_atom_type_scat_source
C C 0.0033 0.0016 'International Tables Vol C Tables 4.2.6.8 and 6.1.1.4'
H H 0.0000 0.0000 'International Tables Vol C Tables 4.2.6.8 and 6.1.1.4'
N N 0.0061 0.0033 'International Tables Vol C Tables 4.2.6.8 and 6.1.1.4'
O O 0.0106 0.0060 'International Tables Vol C Tables 4.2.6.8 and 6.1.1.4'
Co Co 0.3494 0.9721 'International Tables Vol C Tables 4.2.6.8 and 6.1.1.4'

loop_
_geom_angle_atom_site_label_1
_geom_angle_atom_site_label_2
_geom_angle_atom_site_label_3
_geom_angle
O1 Co1 O2 86.18(13)
O1 Co1 N1 89.80(16)
O2 Co1 N1 90.14(16)
O1 Co1 N2 176.13(15)
O2 Co1 N2 89.96(15)
N1 Co1 N2 90.45(19)
O1 Co1 N3 89.11(15)
O2 Co1 N3 175.27(16)
N1 Co1 N3 90.29(17)
N2 Co1 N3 94.75(17)
O1 Co1 O9 87.97(15)
O2 Co1 O9 90.70(15)
N1 Co1 O9 177.56(17)
N2 Co1 O9 91.84(19)
N3 Co1 O9 88.69(17)
Co1 N1 H1A 115(4)
Co1 N1 H1B 110(4)
H1A N1 H1B 107(6)
Co1 N1 H1C 108(4)
H1A N1 H1C 97(5)
H1B N1 H1C 120(5)
Co1 N2 H2A 106(5)
Co1 N2 H2B 116(3)
H2A N2 H2B 104(6)
Co1 N2 H2C 118(5)
H2A N2 H2C 98(6)
H2B N2 H2C 112(6)
Co1 N3 H3A 107(4)
Co1 N3 H3B 115(4)
H3A N3 H3B 101(6)
Co1 N3 H3C 112(3)
H3A N3 H3C 114(5)
H3B N3 H3C 106(5)
C1 O1 Co1 112.5(3)
C2 O2 Co1 112.5(3)
Co1 O9 H9A 113(5)
Co1 O9 H9B 122(4)
H9A O9 H9B 104(7)
O3 C1 O1 123.9(4)
O3 C1 C2 122.1(4)
O1 C1 C2 114.0(3)
O4 C2 O2 125.0(4)
O4 C2 C1 120.2(4)
O2 C2 C1 114.8(3)
H8A O8 H8B 110(6)
O5 N4 O6 123.8(4)
O5 N4 O7 119.9(4)
O6 N4 O7 116.3(4)

loop_
_geom_bond_atom_site_label_1
_geom_bond_atom_site_label_2
_geom_bond_distance
Co1 O1 1.915(3)
Co1 O2 1.915(3)
Co1 N1 1.934(4)
Co1 N2 1.935(4)
Co1 N3 1.940(4)
Co1 O9 1.943(4)
N1 H1A 0.91(3)
N1 H1B 0.92(3)
N1 H1C 0.91(3)
N2 H2A 0.88(3)
N2 H2B 0.88(3)
N2 H2C 0.88(3)
N3 H3A 0.84(3)
N3 H3B 0.84(3)
N3 H3C 0.83(3)
O1 C1 1.293(5)
O2 C2 1.280(5)
O3 C1 1.225(5)
O4 C2 1.216(5)
O9 H9A 0.911(17)
O9 H9B 0.914(17)
C1 C2 1.554(6)
O8 H8A 0.897(17)
O8 H8B 0.896(17)
N4 O5 1.197(6)
N4 O6 1.229(5)
N4 O7 1.292(5)

loop_
_geom_hbond_atom_site_label_D
_geom_hbond_atom_site_label_H
_geom_hbond_atom_site_label_A
_geom_hbond_distance_DH
_geom_hbond_distance_HA
_geom_hbond_distance_DA
_geom_hbond_angle_DHA
_geom_hbond_site_symmetry_A
N1 H1A O2 0.91(3) 2.21(4) 3.076(5) 158(6) 2_545
N1 H1B O6 0.92(3) 2.11(4) 3.017(6) 167(5) 4_566
N1 H1C O7 0.91(3) 2.33(5) 2.976(5) 128(5) 4_666
N1 H1C O8 0.91(3) 2.66(6) 3.091(6) 110(4) 2
N2 H2A O7 0.88(3) 2.43(3) 3.304(7) 174(6) 3_565
N2 H2A O6 0.88(3) 2.63(6) 3.239(6) 128(5) 3_565
N2 H2B O8 0.88(3) 2.44(3) 3.273(6) 159(4) 2
N2 H2C O4 0.88(3) 2.12(4) 2.956(5) 159(7) 1_455
N3 H3A O9 0.84(3) 2.57(4) 3.348(6) 155(5) 3
N3 H3A O1 0.84(3) 2.65(4) 3.361(6) 143(5) 3
N3 H3B O4 0.84(3) 2.20(3) 3.035(6) 171(6) 2_545
N3 H3C O3 0.83(3) 2.19(3) 2.963(5) 155(4) 1_455
O9 H9A O8 0.911(17) 1.88(5) 2.690(5) 147(7) 3
O9 H9B O5 0.914(17) 1.86(3) 2.746(6) 164(7) .
O8 H8A O3 0.897(17) 1.95(2) 2.844(5) 172(6) .
O8 H8B O5 0.896(17) 2.49(5) 3.185(6) 135(5) 3_655

loop_
_geom_torsion_atom_site_label_1
_geom_torsion_atom_site_label_2
_geom_torsion_atom_site_label_3
_geom_torsion_atom_site_label_4
_geom_torsion
O2 Co1 O1 C1 1.5(3)
N1 Co1 O1 C1 -88.7(3)
N2 Co1 O1 C1 5(3)
N3 Co1 O1 C1 -178.9(3)
O9 Co1 O1 C1 92.3(3)
O1 Co1 O2 C2 -1.5(3)
N1 Co1 O2 C2 88.3(3)
N2 Co1 O2 C2 178.7(4)
N3 Co1 O2 C2 -7(2)
O9 Co1 O2 C2 -89.5(3)
Co1 O1 C1 O3 179.9(4)
Co1 O1 C1 C2 -1.2(5)
Co1 O2 C2 O4 179.4(4)
Co1 O2 C2 C1 1.3(5)
O3 C1 C2 O4 0.7(8)
O1 C1 C2 O4 -178.3(5)
O3 C1 C2 O2 178.9(4)
O1 C1 C2 O2 -0.1(6)
